data_9008428
loop_
_publ_author_name
'Chevrier, G.'
'Giester, G.'
'Zemann, J.'

_publ_section_title
;
 Neutron refinements of NaCu2(H3O2)(SO4)2 and RbCu2(H3O2)(SeO4)2:
 Variation of the hydrogen bond system in the natrochalcite-type series
;
_journal_name_full 'Zeitschrift fur Kristallographie'
_journal_page_first 7
_journal_page_last 14
_journal_volume 206
_journal_year 1993
_chemical_compound_source Synthetic
_chemical_formula_sum 'Cu2 H3 Na O10 S2'
_chemical_name_mineral Natrochalcite
_space_group_IT_number 12
_symmetry_space_group_name_Hall '-C 2y'
_symmetry_space_group_name_H-M 'C 1 2/m 1'
_cell_angle_alpha 90
_cell_angle_beta 118.74
_cell_angle_gamma 90
_cell_formula_units_Z 2
_cell_length_a 8.809
_cell_length_b 6.187
_cell_length_c 7.509
_cell_volume 358.835
_database_code_amcsd 0011040
_exptl_crystal_density_diffrn 3.491
_cod_original_formula_sum 'Na Cu2 S2 O10 H3'
_cod_database_code 9008428

loop_
_space_group_symop_operation_xyz
x,y,z
1/2+x,1/2+y,z
x,-y,z
1/2+x,1/2-y,z
-x,y,-z
1/2-x,1/2+y,-z
-x,-y,-z
1/2-x,1/2-y,-z

loop_
_atom_site_aniso_label
_atom_site_aniso_U_11
_atom_site_aniso_U_22
_atom_site_aniso_U_33
_atom_site_aniso_U_12
_atom_site_aniso_U_13
_atom_site_aniso_U_23
Na 0.01520 0.03890 0.01700 0.00000 0.00370 0.00000
Cu 0.00530 0.00520 0.00720 0.00030 0.00210 -0.00110
S 0.00480 0.00590 0.00350 0.00000 0.00120 0.00000
O1 0.01310 0.01180 0.01450 0.00000 0.01090 0.00000
O2 0.01370 0.01630 0.00480 0.00000 -0.00040 0.00000
O3 0.00730 0.00770 0.01070 0.00140 0.00200 -0.00020
O-h 0.00560 0.00690 0.00760 0.00000 0.00330 0.00000
H1 0.00720 0.01690 0.02310 0.00000 0.01020 0.00000
H2 0.02220 0.02480 0.01480 0.00000 0.00870 0.00000

loop_
_atom_site_label
_atom_site_fract_x
_atom_site_fract_y
_atom_site_fract_z
_atom_site_occupancy
_atom_site_type_symbol
_atom_site_attached_hydrogens
Na 0.00000 0.50000 0.50000 1.00000 Na 0
Cu 0.25000 0.25000 0.00000 1.00000 Cu 0
S 0.09090 0.00000 0.30130 1.00000 S 0
O1 0.19310 0.00000 0.19190 1.00000 O 0
O2 0.20910 0.00000 0.51770 1.00000 O 0
O3 -0.02010 0.19670 0.24400 1.00000 O 0
O-h 0.15760 0.50000 0.07540 1.00000 O 0
H1 0.01690 0.50000 0.00690 0.50000 H 0
H2 0.20700 0.50000 0.22390 1.00000 H 0

loop_
_cod_changelog_entry_id
_cod_changelog_entry_author
_cod_changelog_entry_date
_cod_changelog_entry_text
1
;cod-tools version 3.8.0
Id: cif_guess_AMCSD_atom_types 9581 2023-05-17 12:35:41Z saulius
;
2023-05-18T08:42:30+03:00
;Derived atom types and hydrogen counts
from atom names that follow the AMCSD naming convention
(Wat == water, O-H == hydroxyl).
;
2
;cod-tools version 3.10.1
Id: cif_fix_AMCSD_aniso_labels 10200 2024-08-01 14:09:44Z saulius
;
2024-08-02T12:21:13+03:00
;Changed the following '_atom_site_aniso_label' values:
'Oh' -> 'O-h'
;

loop_
_cod_related_entry_id
_cod_related_entry_database
_cod_related_entry_code
1 AMCSD 0011040
